data_4070277
loop_
_publ_author_name
'Panichakul, Duanghathai'
'Mathey, Fran\,cois'

_publ_section_title
;
 Synthesis, Structure, and Chemistry of 2-Amino-Substituted Phosphirenes
;
_journal_issue 19
_journal_name_full Organometallics
_journal_page_first 5705
_journal_paper_doi 10.1021/om900696p
_journal_volume 28
_journal_year 2009
_chemical_formula_moiety 'C26 H25 N O10 P2 W2'
_chemical_formula_sum 'C26 H25 N O10 P2 W2'
_chemical_formula_weight 941.11
_chemical_name_systematic
;

 ?

;
_space_group_IT_number 14
_symmetry_cell_setting monoclinic
_symmetry_space_group_name_Hall '-P 2yn'
_symmetry_space_group_name_H-M 'P 1 21/n 1'
_atom_sites_solution_hydrogens geom
_atom_sites_solution_primary direct
_atom_sites_solution_secondary difmap
_audit_creation_method SHELXL-97
_cell_angle_alpha 90.00
_cell_angle_beta 108.164(2)
_cell_angle_gamma 90.00
_cell_formula_units_Z 4
_cell_length_a 13.2742(4)
_cell_length_b 12.2704(4)
_cell_length_c 20.1250(6)
_cell_measurement_reflns_used 8744
_cell_measurement_temperature 173(2)
_cell_measurement_theta_max 37.52
_cell_measurement_theta_min 2.70
_cell_volume 3114.61(17)
_computing_cell_refinement 'Bruker SMART'
_computing_data_collection 'Bruker SMART'
_computing_data_reduction 'Bruker SAINT'
_computing_molecular_graphics 'Bruker SHELXTL'
_computing_publication_material 'Bruker SHELXTL'
_computing_structure_refinement 'SHELXL-97 (Sheldrick, 1997)'
_computing_structure_solution 'SHELXS-97 (Sheldrick, 1990)'
_diffrn_ambient_temperature 173(2)
_diffrn_measured_fraction_theta_full 0.985
_diffrn_measured_fraction_theta_max 0.985
_diffrn_measurement_device_type 'CCD area detector'
_diffrn_measurement_method 'phi and omega scans'
_diffrn_radiation_monochromator graphite
_diffrn_radiation_source 'fine-focus sealed tube'
_diffrn_radiation_type MoK\a
_diffrn_radiation_wavelength 0.71073
_diffrn_reflns_av_R_equivalents 0.0319
_diffrn_reflns_av_sigmaI/netI 0.0282
_diffrn_reflns_limit_h_max 22
_diffrn_reflns_limit_h_min -19
_diffrn_reflns_limit_k_max 20
_diffrn_reflns_limit_k_min -20
_diffrn_reflns_limit_l_max 23
_diffrn_reflns_limit_l_min -34
_diffrn_reflns_number 92462
_diffrn_reflns_theta_full 37.00
_diffrn_reflns_theta_max 37.00
_diffrn_reflns_theta_min 1.63
_exptl_absorpt_coefficient_mu 7.536
_exptl_absorpt_correction_T_max 0.3141
_exptl_absorpt_correction_T_min 0.1525
_exptl_absorpt_correction_type multi-scan
_exptl_absorpt_process_details sadabs
_exptl_crystal_colour colourless
_exptl_crystal_density_diffrn 2.007
_exptl_crystal_density_method 'not measured'
_exptl_crystal_description block
_exptl_crystal_F_000 1784
_exptl_crystal_size_max 0.40
_exptl_crystal_size_mid 0.20
_exptl_crystal_size_min 0.20
_refine_diff_density_max 1.416
_refine_diff_density_min -1.504
_refine_diff_density_rms 0.346
_refine_ls_extinction_method none
_refine_ls_goodness_of_fit_ref 1.190
_refine_ls_hydrogen_treatment constr
_refine_ls_matrix_type full
_refine_ls_number_parameters 436
_refine_ls_number_reflns 15624
_refine_ls_number_restraints 115
_refine_ls_restrained_S_all 1.186
_refine_ls_R_factor_all 0.0442
_refine_ls_R_factor_gt 0.0262
_refine_ls_shift/su_max 0.004
_refine_ls_shift/su_mean 0.000
_refine_ls_structure_factor_coef Fsqd
_refine_ls_weighting_details 'calc w=1/[\s^2^(Fo^2^)+(0.0433P)^2^+1.1324P] where P=(Fo^2^+2Fc^2^)/3'
_refine_ls_weighting_scheme calc
_refine_ls_wR_factor_gt 0.0677
_refine_ls_wR_factor_ref 0.0888
_reflns_number_gt 12375
_reflns_number_total 15624
_reflns_threshold_expression >2sigma(I)
_cod_data_source_file om900696p_si_002.cif
_cod_data_source_block mat6
_cod_depositor_comments
;
The following automatic conversions were performed:

'_symmetry_cell_setting' value 'Monoclinic' changed to 'monoclinic'
according to /home/saulius/struct/CIF-dictionaries/cif_core.dic
dictionary named 'cif_core.dic' version 2.4.2 from 2011-04-26.

Automatic conversion script
Id: cif_fix_values 1715 2011-07-08 13:25:40Z adriana 
;
_cod_original_sg_symbol_H-M P2(1)/n
_cod_database_code 4070277

loop_
_symmetry_equiv_pos_as_xyz
'x, y, z'
'-x+1/2, y+1/2, -z+1/2'
'-x, -y, -z'
'x-1/2, -y-1/2, z-1/2'

loop_
_atom_site_label
_atom_site_type_symbol
_atom_site_fract_x
_atom_site_fract_y
_atom_site_fract_z
_atom_site_U_iso_or_equiv
_atom_site_adp_type
_atom_site_occupancy
_atom_site_symmetry_multiplicity
_atom_site_calc_flag
_atom_site_refinement_flags
_atom_site_disorder_assembly
_atom_site_disorder_group
W1 W 0.679022(9) -0.229980(8) 0.871354(6) 0.02162(3) Uani 1 1 d . A .
W2 W 0.829298(9) 0.215427(8) 0.971177(6) 0.02198(3) Uani 1 1 d . . .
C1 C 0.5480(2) 0.1341(2) 0.86411(15) 0.0262(5) Uani 1 1 d . . .
C2 C 0.5010(2) 0.2432(2) 0.86826(17) 0.0280(5) Uani 1 1 d . . .
C3 C 0.5094(3) 0.3259(3) 0.8236(2) 0.0417(8) Uani 1 1 d . . .
H3 H 0.5374 0.3108 0.7865 0.050 Uiso 1 1 calc R . .
C4 C 0.4770(4) 0.4313(3) 0.8329(3) 0.0591(12) Uani 1 1 d . . .
H4 H 0.4840 0.4877 0.8023 0.071 Uiso 1 1 calc R . .
C5 C 0.4354(3) 0.4547(3) 0.8853(3) 0.0581(12) Uani 1 1 d . . .
H5 H 0.4133 0.5267 0.8911 0.070 Uiso 1 1 calc R . .
C6 C 0.4257(3) 0.3732(4) 0.9297(2) 0.0519(11) Uani 1 1 d . . .
H6 H 0.3972 0.3892 0.9664 0.062 Uiso 1 1 calc R . .
C7 C 0.4569(4) 0.2681(3) 0.9214(2) 0.0438(9) Uani 1 1 d . . .
H7 H 0.4485 0.2122 0.9519 0.053 Uiso 1 1 calc R . .
C8 C 0.5248(2) 0.0502(2) 0.81602(14) 0.0252(5) Uani 1 1 d . A .
C9 C 0.4420(17) -0.0626(11) 0.7105(6) 0.035(3) Uani 0.51(5) 1 d PDU A 1
H9 H 0.5159 -0.0920 0.7275 0.042 Uiso 0.51(5) 1 calc PR A 1
C10 C 0.3702(13) -0.1618(15) 0.7092(12) 0.049(3) Uani 0.51(5) 1 d PDU A 1
H10A H 0.3883 -0.1935 0.7562 0.073 Uiso 0.51(5) 1 calc PR A 1
H10B H 0.3808 -0.2164 0.6765 0.073 Uiso 0.51(5) 1 calc PR A 1
H10C H 0.2959 -0.1386 0.6942 0.073 Uiso 0.51(5) 1 calc PR A 1
C11 C 0.4278(18) -0.0239(19) 0.6363(8) 0.064(4) Uani 0.51(5) 1 d PDU A 1
H11A H 0.3524 -0.0110 0.6121 0.096 Uiso 0.51(5) 1 calc PR A 1
H11B H 0.4545 -0.0797 0.6112 0.096 Uiso 0.51(5) 1 calc PR A 1
H11C H 0.4674 0.0439 0.6379 0.096 Uiso 0.51(5) 1 calc PR A 1
C9A C 0.458(2) -0.0520(15) 0.7093(8) 0.040(4) Uani 0.49(5) 1 d PDU A 2
H9A H 0.5264 -0.0905 0.7310 0.049 Uiso 0.49(5) 1 calc PR A 2
C10A C 0.3685(17) -0.137(2) 0.6896(16) 0.070(6) Uani 0.49(5) 1 d PDU A 2
H10D H 0.3943 -0.2054 0.7134 0.105 Uiso 0.49(5) 1 calc PR A 2
H10E H 0.3455 -0.1481 0.6388 0.105 Uiso 0.49(5) 1 calc PR A 2
H10F H 0.3085 -0.1102 0.7037 0.105 Uiso 0.49(5) 1 calc PR A 2
C11A C 0.465(2) 0.012(2) 0.6461(8) 0.060(6) Uani 0.49(5) 1 d PDU A 2
H11D H 0.3947 0.0410 0.6204 0.090 Uiso 0.49(5) 1 calc PR A 2
H11E H 0.4890 -0.0365 0.6155 0.090 Uiso 0.49(5) 1 calc PR A 2
H11F H 0.5151 0.0720 0.6618 0.090 Uiso 0.49(5) 1 calc PR A 2
C12 C 0.3278(5) 0.0671(7) 0.7443(5) 0.0411(18) Uani 0.710(17) 1 d PD A 1
H12 H 0.2823 0.0192 0.7066 0.049 Uiso 0.710(17) 1 calc PR A 1
C13 C 0.3152(7) 0.1821(6) 0.7150(4) 0.055(2) Uani 0.710(17) 1 d PD A 1
H13A H 0.3364 0.2345 0.7536 0.083 Uiso 0.710(17) 1 calc PR A 1
H13B H 0.2410 0.1946 0.6876 0.083 Uiso 0.710(17) 1 calc PR A 1
H13C H 0.3602 0.1914 0.6850 0.083 Uiso 0.710(17) 1 calc PR A 1
C14 C 0.2870(6) 0.0553(9) 0.8071(4) 0.056(2) Uani 0.710(17) 1 d PD A 1
H14A H 0.2980 -0.0198 0.8246 0.084 Uiso 0.710(17) 1 calc PR A 1
H14B H 0.2112 0.0725 0.7929 0.084 Uiso 0.710(17) 1 calc PR A 1
H14C H 0.3257 0.1054 0.8442 0.084 Uiso 0.710(17) 1 calc PR A 1
C12A C 0.3428(11) 0.0839(13) 0.7652(8) 0.032(3) Uani 0.290(17) 1 d PD A 2
H12A H 0.3675 0.1426 0.8011 0.039 Uiso 0.290(17) 1 calc PR A 2
C13A C 0.2847(12) 0.1384(18) 0.6969(9) 0.050(4) Uani 0.290(17) 1 d PD A 2
H13D H 0.3323 0.1899 0.6844 0.075 Uiso 0.290(17) 1 calc PR A 2
H13E H 0.2232 0.1777 0.7018 0.075 Uiso 0.290(17) 1 calc PR A 2
H13F H 0.2610 0.0831 0.6602 0.075 Uiso 0.290(17) 1 calc PR A 2
C14A C 0.2707(15) 0.009(2) 0.7899(12) 0.060(6) Uani 0.290(17) 1 d PD A 2
H14D H 0.2374 -0.0440 0.7530 0.090 Uiso 0.290(17) 1 calc PR A 2
H14E H 0.2156 0.0518 0.8007 0.090 Uiso 0.290(17) 1 calc PR A 2
H14F H 0.3126 -0.0303 0.8320 0.090 Uiso 0.290(17) 1 calc PR A 2
C15 C 0.7226(3) 0.0281(2) 0.78871(16) 0.0299(6) Uani 1 1 d . A .
H15A H 0.6949 -0.0023 0.7415 0.045 Uiso 1 1 calc R . .
H15B H 0.7982 0.0107 0.8082 0.045 Uiso 1 1 calc R . .
H15C H 0.7133 0.1074 0.7867 0.045 Uiso 1 1 calc R . .
C16 C 0.5382(3) -0.2344(3) 0.89185(17) 0.0309(6) Uani 1 1 d . . .
C17 C 0.6029(3) -0.2847(3) 0.77255(19) 0.0317(6) Uani 1 1 d . . .
C18 C 0.7128(3) -0.3874(3) 0.8962(2) 0.0408(8) Uani 1 1 d . . .
C19 C 0.8162(3) -0.2183(3) 0.84550(18) 0.0319(6) Uani 1 1 d . . .
C20 C 0.7632(3) -0.1997(3) 0.97391(19) 0.0360(7) Uani 1 1 d . . .
C21 C 0.6361(3) 0.0231(3) 0.99652(16) 0.0320(6) Uani 1 1 d . . .
H21A H 0.6059 0.0752 1.0220 0.048 Uiso 1 1 calc R . .
H21B H 0.6993 -0.0108 1.0289 0.048 Uiso 1 1 calc R . .
H21C H 0.5835 -0.0334 0.9757 0.048 Uiso 1 1 calc R . .
C22 C 0.9202(3) 0.1034(3) 0.94108(16) 0.0339(7) Uani 1 1 d . . .
C23 C 0.8636(3) 0.1433(3) 1.06787(16) 0.0310(6) Uani 1 1 d . . .
C24 C 0.9570(3) 0.3129(3) 1.00523(17) 0.0330(6) Uani 1 1 d . . .
C25 C 0.7383(3) 0.3265(3) 1.00314(17) 0.0320(6) Uani 1 1 d . . .
C26 C 0.7932(3) 0.2887(2) 0.87580(17) 0.0283(6) Uani 1 1 d . . .
N1 N 0.4387(2) 0.0237(2) 0.76166(13) 0.0306(5) Uani 1 1 d D . .
O1 O 0.4578(2) -0.2346(3) 0.90110(16) 0.0489(7) Uani 1 1 d . . .
O2 O 0.5631(2) -0.3222(3) 0.71923(16) 0.0519(7) Uani 1 1 d . . .
O3 O 0.7344(3) -0.4754(2) 0.9094(2) 0.0743(11) Uani 1 1 d . . .
O4 O 0.8920(2) -0.2142(3) 0.83115(17) 0.0513(7) Uani 1 1 d . . .
O5 O 0.8118(3) -0.1904(3) 1.03037(16) 0.0667(10) Uani 1 1 d . . .
O6 O 0.9699(3) 0.0399(3) 0.92410(15) 0.0604(9) Uani 1 1 d . . .
O7 O 0.8814(2) 0.1056(3) 1.12208(13) 0.0458(6) Uani 1 1 d . . .
O8 O 1.0304(2) 0.3680(3) 1.02312(15) 0.0492(7) Uani 1 1 d . . .
O9 O 0.6906(2) 0.3870(3) 1.02335(16) 0.0525(7) Uani 1 1 d . . .
O10 O 0.7741(2) 0.3291(2) 0.82257(14) 0.0469(6) Uani 1 1 d . . .
P1 P 0.65050(6) -0.03081(5) 0.84446(4) 0.02029(12) Uani 1 1 d . . .
P2 P 0.67254(6) 0.09448(5) 0.92726(4) 0.02152(12) Uani 1 1 d . A .

loop_
_atom_site_aniso_label
_atom_site_aniso_U_11
_atom_site_aniso_U_22
_atom_site_aniso_U_33
_atom_site_aniso_U_23
_atom_site_aniso_U_13
_atom_site_aniso_U_12
W1 0.02453(5) 0.01421(5) 0.02619(6) 0.00009(3) 0.00800(4) 0.00075(3)
W2 0.02673(6) 0.01733(5) 0.02255(5) 0.00015(3) 0.00863(4) 0.00485(3)
C1 0.0309(14) 0.0208(11) 0.0286(13) 0.0016(10) 0.0116(11) 0.0064(10)
C2 0.0271(14) 0.0223(12) 0.0332(15) -0.0019(10) 0.0078(11) 0.0065(10)
C3 0.0414(19) 0.0270(15) 0.065(2) 0.0110(15) 0.0283(18) 0.0079(13)
C4 0.054(2) 0.0271(17) 0.104(4) 0.019(2) 0.036(3) 0.0100(17)
C5 0.040(2) 0.0268(16) 0.104(4) -0.016(2) 0.018(2) 0.0084(14)
C6 0.056(2) 0.052(2) 0.044(2) -0.0152(18) 0.0110(17) 0.0244(19)
C7 0.058(2) 0.0394(19) 0.0354(18) -0.0002(14) 0.0168(17) 0.0214(17)
C8 0.0314(14) 0.0216(11) 0.0242(12) 0.0036(9) 0.0111(10) 0.0046(10)
C9 0.034(6) 0.051(7) 0.016(4) -0.001(4) 0.003(3) 0.015(5)
C10 0.035(5) 0.039(6) 0.057(8) -0.015(5) -0.008(5) -0.001(4)
C11 0.080(9) 0.070(9) 0.048(6) -0.001(6) 0.028(6) -0.004(7)
C9A 0.036(7) 0.044(6) 0.036(6) -0.008(5) 0.003(4) 0.002(5)
C10A 0.064(8) 0.061(12) 0.067(12) -0.030(9) -0.006(8) -0.007(8)
C11A 0.085(12) 0.073(10) 0.029(5) 0.017(5) 0.027(6) 0.040(8)
C12 0.027(3) 0.048(4) 0.042(4) -0.008(3) 0.003(3) 0.001(2)
C13 0.054(4) 0.047(4) 0.047(4) -0.001(3) -0.009(3) 0.021(3)
C14 0.027(3) 0.080(6) 0.065(5) -0.020(4) 0.022(3) -0.009(3)
C12A 0.029(7) 0.034(7) 0.031(8) -0.001(6) 0.005(5) 0.002(5)
C13A 0.030(7) 0.047(10) 0.065(11) -0.001(8) 0.004(7) 0.007(6)
C14A 0.043(9) 0.078(15) 0.049(11) 0.015(10) -0.001(7) -0.015(9)
C15 0.0457(17) 0.0204(12) 0.0317(14) -0.0029(10) 0.0235(13) -0.0044(11)
C16 0.0355(16) 0.0286(14) 0.0302(15) -0.0018(11) 0.0127(12) -0.0049(11)
C17 0.0296(15) 0.0283(14) 0.0371(16) -0.0067(12) 0.0101(12) -0.0010(11)
C18 0.047(2) 0.0178(12) 0.054(2) 0.0035(13) 0.0109(16) 0.0035(13)
C19 0.0296(15) 0.0299(15) 0.0357(16) -0.0030(12) 0.0095(12) 0.0037(11)
C20 0.0362(17) 0.0329(16) 0.0350(17) -0.0018(13) 0.0055(13) 0.0093(13)
C21 0.0416(17) 0.0300(14) 0.0313(15) 0.0017(11) 0.0213(13) 0.0011(12)
C22 0.0404(17) 0.0338(16) 0.0274(14) 0.0035(12) 0.0102(12) 0.0158(13)
C23 0.0344(15) 0.0312(15) 0.0281(14) 0.0005(11) 0.0109(11) 0.0055(12)
C24 0.0316(15) 0.0321(15) 0.0336(15) 0.0010(12) 0.0078(12) 0.0039(12)
C25 0.0336(15) 0.0263(13) 0.0356(15) -0.0075(12) 0.0101(12) 0.0046(11)
C26 0.0356(15) 0.0193(11) 0.0303(14) 0.0011(10) 0.0109(12) 0.0004(10)
N1 0.0318(13) 0.0314(13) 0.0275(12) 0.0031(10) 0.0076(10) 0.0057(10)
O1 0.0387(15) 0.066(2) 0.0492(16) -0.0029(14) 0.0245(13) -0.0077(13)
O2 0.0481(16) 0.0575(18) 0.0464(15) -0.0249(14) 0.0096(12) -0.0060(14)
O3 0.081(2) 0.0228(13) 0.112(3) 0.0127(16) 0.020(2) 0.0099(14)
O4 0.0294(13) 0.071(2) 0.0564(18) 0.0019(15) 0.0180(12) 0.0038(12)
O5 0.064(2) 0.083(2) 0.0384(16) -0.0104(16) -0.0066(14) 0.0252(19)
O6 0.076(2) 0.063(2) 0.0457(15) 0.0066(14) 0.0247(15) 0.0473(17)
O7 0.0504(15) 0.0587(18) 0.0292(12) 0.0097(11) 0.0136(11) 0.0056(13)
O8 0.0383(14) 0.0495(17) 0.0546(17) -0.0052(13) 0.0068(12) -0.0105(12)
O9 0.0499(16) 0.0442(16) 0.0656(18) -0.0192(14) 0.0214(14) 0.0143(13)
O10 0.0696(19) 0.0352(13) 0.0368(13) 0.0124(11) 0.0176(13) 0.0024(13)
P1 0.0265(3) 0.0144(3) 0.0222(3) -0.0002(2) 0.0109(2) 0.0010(2)
P2 0.0285(3) 0.0161(3) 0.0229(3) 0.0002(2) 0.0123(3) 0.0034(2)

loop_
_atom_type_symbol
_atom_type_description
_atom_type_scat_dispersion_real
_atom_type_scat_dispersion_imag
_atom_type_scat_source
C C 0.0033 0.0016 'International Tables Vol C Tables 4.2.6.8 and 6.1.1.4'
H H 0.0000 0.0000 'International Tables Vol C Tables 4.2.6.8 and 6.1.1.4'
N N 0.0061 0.0033 'International Tables Vol C Tables 4.2.6.8 and 6.1.1.4'
O O 0.0106 0.0060 'International Tables Vol C Tables 4.2.6.8 and 6.1.1.4'
P P 0.1023 0.0942 'International Tables Vol C Tables 4.2.6.8 and 6.1.1.4'
W W -0.8490 6.8722 'International Tables Vol C Tables 4.2.6.8 and 6.1.1.4'

loop_
_geom_angle_atom_site_label_1
_geom_angle_atom_site_label_2
_geom_angle_atom_site_label_3
_geom_angle
C18 W1 C16 94.11(15)
C18 W1 C17 86.03(15)
C16 W1 C17 88.96(13)
C18 W1 C19 89.03(14)
C16 W1 C19 176.20(14)
C17 W1 C19 89.12(13)
C18 W1 C20 85.07(15)
C16 W1 C20 92.72(14)
C17 W1 C20 171.03(13)
C19 W1 C20 89.68(14)
C18 W1 P1 175.94(11)
C16 W1 P1 89.06(9)
C17 W1 P1 96.59(10)
C19 W1 P1 87.90(9)
C20 W1 P1 92.25(10)
C24 W2 C26 89.11(13)
C24 W2 C22 89.30(14)
C26 W2 C22 90.26(12)
C24 W2 C25 90.85(13)
C26 W2 C25 90.80(13)
C22 W2 C25 178.93(13)
C24 W2 C23 91.09(14)
C26 W2 C23 178.92(12)
C22 W2 C23 90.80(12)
C25 W2 C23 88.13(13)
C24 W2 P2 178.98(10)
C26 W2 P2 90.20(9)
C22 W2 P2 89.96(11)
C25 W2 P2 89.91(10)
C23 W2 P2 89.61(10)
C8 C1 C2 134.7(3)
C8 C1 P2 104.3(2)
C2 C1 P2 120.6(2)
C3 C2 C7 118.2(3)
C3 C2 C1 120.1(3)
C7 C2 C1 121.3(3)
C2 C3 C4 120.2(4)
C2 C3 H3 119.9
C4 C3 H3 119.9
C5 C4 C3 120.9(4)
C5 C4 H4 119.5
C3 C4 H4 119.5
C4 C5 C6 119.5(3)
C4 C5 H5 120.2
C6 C5 H5 120.2
C5 C6 C7 120.6(4)
C5 C6 H6 119.7
C7 C6 H6 119.7
C6 C7 C2 120.5(4)
C6 C7 H7 119.7
C2 C7 H7 119.7
N1 C8 C1 133.9(3)
N1 C8 P1 124.6(2)
C1 C8 P1 101.5(2)
N1 C9 C11 115.8(12)
N1 C9 C10 115.0(14)
C11 C9 C10 110.1(10)
N1 C9 H9 104.9
C11 C9 H9 104.9
C10 C9 H9 104.9
N1 C9A C11A 109.8(12)
N1 C9A C10A 108.7(17)
C11A C9A C10A 112.1(12)
N1 C9A H9A 108.7
C11A C9A H9A 108.7
C10A C9A H9A 108.7
C9A C10A H10D 109.5
C9A C10A H10E 109.5
H10D C10A H10E 109.5
C9A C10A H10F 109.5
H10D C10A H10F 109.5
H10E C10A H10F 109.5
C9A C11A H11D 109.5
C9A C11A H11E 109.5
H11D C11A H11E 109.5
C9A C11A H11F 109.5
H11D C11A H11F 109.5
H11E C11A H11F 109.5
N1 C12 C13 113.7(6)
N1 C12 C14 110.3(6)
C13 C12 C14 112.6(8)
N1 C12 H12 106.6
C13 C12 H12 106.6
C14 C12 H12 106.6
N1 C12A C13A 112.2(12)
N1 C12A C14A 110.4(15)
C13A C12A C14A 111.9(16)
N1 C12A H12A 107.4
C13A C12A H12A 107.4
C14A C12A H12A 107.4
C12A C13A H13D 109.5
C12A C13A H13E 109.5
H13D C13A H13E 109.5
C12A C13A H13F 109.5
H13D C13A H13F 109.5
H13E C13A H13F 109.5
C12A C14A H14D 109.5
C12A C14A H14E 109.5
H14D C14A H14E 109.5
C12A C14A H14F 109.5
H14D C14A H14F 109.5
H14E C14A H14F 109.5
P1 C15 H15A 109.5
P1 C15 H15B 109.5
H15A C15 H15B 109.5
P1 C15 H15C 109.5
H15A C15 H15C 109.5
H15B C15 H15C 109.5
O1 C16 W1 177.4(3)
O2 C17 W1 175.2(3)
O3 C18 W1 177.9(4)
O4 C19 W1 178.6(3)
O5 C20 W1 175.2(3)
P2 C21 H21A 109.5
P2 C21 H21B 109.5
H21A C21 H21B 109.5
P2 C21 H21C 109.5
H21A C21 H21C 109.5
H21B C21 H21C 109.5
O6 C22 W2 179.1(3)
O7 C23 W2 178.2(3)
O8 C24 W2 178.3(3)
O9 C25 W2 177.3(3)
O10 C26 W2 179.2(3)
C8 N1 C9A 115.9(10)
C8 N1 C9 122.1(8)
C9A N1 C9 9.7(14)
C8 N1 C12A 111.2(7)
C9A N1 C12A 132.8(12)
C9 N1 C12A 126.5(11)
C8 N1 C12 128.6(4)
C9A N1 C12 115.3(10)
C9 N1 C12 109.2(9)
C12A N1 C12 17.5(6)
C15 P1 C8 100.91(14)
C15 P1 P2 102.39(10)
C8 P1 P2 76.00(9)
C15 P1 W1 116.34(10)
C8 P1 W1 130.09(10)
P2 P1 W1 122.53(3)
C1 P2 C21 105.22(15)
C1 P2 P1 77.35(9)
C21 P2 P1 103.63(11)
C1 P2 W2 124.74(10)
C21 P2 W2 113.91(12)
P1 P2 W2 125.53(3)

loop_
_geom_bond_atom_site_label_1
_geom_bond_atom_site_label_2
_geom_bond_distance
W1 C18 2.011(3)
W1 C16 2.037(3)
W1 C17 2.043(3)
W1 C19 2.049(3)
W1 C20 2.051(4)
W1 P1 2.5063(7)
W2 C24 2.012(4)
W2 C26 2.037(3)
W2 C22 2.042(3)
W2 C25 2.053(3)
W2 C23 2.056(3)
W2 P2 2.4833(8)
C1 C8 1.381(4)
C1 C2 1.490(4)
C1 P2 1.809(3)
C2 C3 1.383(5)
C2 C7 1.403(5)
C3 C4 1.395(5)
C3 H3 0.9500
C4 C5 1.366(7)
C4 H4 0.9500
C5 C6 1.373(7)
C5 H5 0.9500
C6 C7 1.380(5)
C6 H6 0.9500
C7 H7 0.9500
C8 N1 1.353(4)
C8 P1 1.872(3)
C9 N1 1.488(10)
C9 C11 1.520(11)
C9 C10 1.541(12)
C9 H9 1.0000
C10 H10A 0.9800
C10 H10B 0.9800
C10 H10C 0.9800
C11 H11A 0.9800
C11 H11B 0.9800
C11 H11C 0.9800
C9A N1 1.484(12)
C9A C11A 1.521(13)
C9A C10A 1.529(13)
C9A H9A 1.0000
C10A H10D 0.9800
C10A H10E 0.9800
C10A H10F 0.9800
C11A H11D 0.9800
C11A H11E 0.9800
C11A H11F 0.9800
C12 N1 1.501(7)
C12 C13 1.518(9)
C12 C14 1.530(9)
C12 H12 1.0000
C13 H13A 0.9800
C13 H13B 0.9800
C13 H13C 0.9800
C14 H14A 0.9800
C14 H14B 0.9800
C14 H14C 0.9800
C12A N1 1.492(12)
C12A C13A 1.506(14)
C12A C14A 1.521(14)
C12A H12A 1.0000
C13A H13D 0.9800
C13A H13E 0.9800
C13A H13F 0.9800
C14A H14D 0.9800
C14A H14E 0.9800
C14A H14F 0.9800
C15 P1 1.835(3)
C15 H15A 0.9800
C15 H15B 0.9800
C15 H15C 0.9800
C16 O1 1.139(4)
C17 O2 1.135(4)
C18 O3 1.128(4)
C19 O4 1.131(4)
C20 O5 1.124(4)
C21 P2 1.834(3)
C21 H21A 0.9800
C21 H21B 0.9800
C21 H21C 0.9800
C22 O6 1.140(4)
C23 O7 1.140(4)
C24 O8 1.148(4)
C25 O9 1.131(4)
C26 O10 1.135(4)
P1 P2 2.2185(9)
